data_4309955
loop_
_publ_author_name
'Mohamed M. Ibrahim'
'Jan Seebacher'
'Gunther Steinfeld'
'Heinrich Vahrenkamp'

_publ_section_title
;
Tris(thioimidazolyl)borate-Zinc-Thiolate Complexes for the Modeling of
Biological Thiolate Alkylations
;
_journal_name_full 'Inorganic Chemistry'
_journal_page_first 8531
_journal_page_last 8538
_journal_paper_doi 10.1021/ic0508270
_journal_volume 44
_journal_year 2005
_chemical_formula_sum 'C41 H52 B N7 O3 S4 Zn'
_chemical_formula_weight 895.32
_chemical_name_systematic
; 
 ? 
;
_space_group_IT_number 2
_symmetry_cell_setting triclinic
_symmetry_space_group_name_Hall '-P 1'
_symmetry_space_group_name_H-M 'P -1'
_atom_sites_solution_hydrogens geom
_atom_sites_solution_primary direct
_atom_sites_solution_secondary difmap
_audit_creation_method SHELXL-97
_cell_angle_alpha 75.993(4)
_cell_angle_beta 83.827(4)
_cell_angle_gamma 80.030(4)
_cell_formula_units_Z 2
_cell_length_a 9.4395(17)
_cell_length_b 15.564(3)
_cell_length_c 16.234(3)
_cell_measurement_temperature 203(2)
_cell_volume 2273.8(7)
_computing_cell_refinement 'Bruker SMART'
_computing_data_collection 'Bruker SMART'
_computing_data_reduction 'Bruker SHELXTL'
_computing_molecular_graphics 'Bruker SHELXTL'
_computing_publication_material 'Bruker SHELXTL'
_computing_structure_refinement 'SHELXL-97 (Sheldrick, 1997)'
_computing_structure_solution 'SHELXS-97 (Sheldrick, 1990)'
_diffrn_ambient_temperature 203(2)
_diffrn_measured_fraction_theta_full 0.882
_diffrn_measured_fraction_theta_max 0.882
_diffrn_measurement_device_type 'CCD area detector'
_diffrn_measurement_method 'phi and omega scans'
_diffrn_radiation_monochromator graphite
_diffrn_radiation_source 'fine-focus sealed tube'
_diffrn_radiation_type MoK\a
_diffrn_radiation_wavelength 0.71073
_diffrn_reflns_av_R_equivalents 0.0749
_diffrn_reflns_av_sigmaI/netI 0.1705
_diffrn_reflns_limit_h_max 12
_diffrn_reflns_limit_h_min -12
_diffrn_reflns_limit_k_max 19
_diffrn_reflns_limit_k_min -20
_diffrn_reflns_limit_l_max 20
_diffrn_reflns_limit_l_min -21
_diffrn_reflns_number 20795
_diffrn_reflns_theta_full 29.03
_diffrn_reflns_theta_max 29.03
_diffrn_reflns_theta_min 1.30
_exptl_absorpt_coefficient_mu 0.768
_exptl_absorpt_correction_type SADABS
_exptl_crystal_colour colorless
_exptl_crystal_density_diffrn 1.308
_exptl_crystal_density_method 'not measured'
_exptl_crystal_description isometric
_exptl_crystal_F_000 940
_exptl_crystal_size_max 0.06
_exptl_crystal_size_mid 0.14
_exptl_crystal_size_min 0.3
_refine_diff_density_max 0.708
_refine_diff_density_min -0.840
_refine_diff_density_rms 0.099
_refine_ls_extinction_method none
_refine_ls_goodness_of_fit_ref 0.919
_refine_ls_hydrogen_treatment mixed
_refine_ls_matrix_type full
_refine_ls_number_parameters 518
_refine_ls_number_reflns 10688
_refine_ls_number_restraints 0
_refine_ls_restrained_S_all 0.919
_refine_ls_R_factor_all 0.1817
_refine_ls_R_factor_gt 0.0649
_refine_ls_shift/su_max 0.000
_refine_ls_shift/su_mean 0.000
_refine_ls_structure_factor_coef Fsqd
_refine_ls_weighting_details 'calc w=1/[\s^2^(Fo^2^)+(0.0841P)^2^+0.0000P] where P=(Fo^2^+2Fc^2^)/3'
_refine_ls_weighting_scheme calc
_refine_ls_wR_factor_gt 0.1512
_refine_ls_wR_factor_ref 0.1994
_reflns_number_gt 4233
_reflns_number_total 10688
_reflns_threshold_expression >2sigma(I)
_cod_data_source_file ic0508270si20050523_114753_03.cif
_cod_data_source_block mohamjm
_cod_depositor_comments
;
The following automatic conversions were performed:
'_symmetry_cell_setting' value 'Triclinic' changed to 'triclinic'
according to '/home/saulius/struct/CIF-dictionaries/cif_core.dic'
dictionary named 'cif_core.dic' version 2.4.1 from 2010-06-29.

Automatic conversion script
Id: cif_fix_enum 1527 2010-12-29 10:47:43Z saulius 
;
_cod_database_code 4309955

loop_
_symmetry_equiv_pos_as_xyz
'x, y, z'
'-x, -y, -z'

loop_
_atom_site_label
_atom_site_type_symbol
_atom_site_fract_x
_atom_site_fract_y
_atom_site_fract_z
_atom_site_U_iso_or_equiv
_atom_site_adp_type
_atom_site_occupancy
_atom_site_symmetry_multiplicity
_atom_site_calc_flag
_atom_site_refinement_flags
_atom_site_disorder_assembly
_atom_site_disorder_group
Zn1 Zn 0.66372(7) 0.73472(4) 0.21594(4) 0.0341(2) Uani 1 1 d . . .
S1 S 0.60487(15) 0.64205(10) 0.13102(9) 0.0371(4) Uani 1 1 d . . .
S2 S 0.80687(17) 0.63540(9) 0.31959(10) 0.0434(4) Uani 1 1 d . . .
S3 S 0.80855(14) 0.83134(9) 0.12234(9) 0.0361(4) Uani 1 1 d . . .
S4 S 0.48706(15) 0.81648(10) 0.28301(9) 0.0381(4) Uani 1 1 d . . .
N1 N 0.8769(5) 0.6545(3) 0.0505(3) 0.0372(11) Uani 1 1 d . . .
N2 N 0.7013(5) 0.6958(3) -0.0333(3) 0.0347(11) Uani 1 1 d . . .
N3 N 0.9224(5) 0.5443(3) 0.1950(3) 0.0413(12) Uani 1 1 d . . .
N4 N 0.8380(6) 0.4615(3) 0.3124(3) 0.0539(15) Uani 1 1 d . . .
N5 N 1.0323(5) 0.6904(3) 0.1552(3) 0.0385(12) Uani 1 1 d . . .
N6 N 1.0626(4) 0.8117(3) 0.1910(3) 0.0328(11) Uani 1 1 d . . .
N7 N 0.5151(6) 1.0051(4) 0.3067(4) 0.0509(15) Uani 1 1 d . . .
H7A H 0.547(7) 0.959(4) 0.331(4) 0.06(2) Uiso 1 1 d . . .
O1 O 0.4424(5) 1.1502(3) 0.3103(3) 0.0710(14) Uani 1 1 d . . .
O2 O 0.6129(5) 1.0610(3) 0.3956(3) 0.0561(12) Uani 1 1 d . . .
B1 B 0.9815(7) 0.6162(4) 0.1223(5) 0.0387(17) Uani 1 1 d . . .
H1 H 1.0688 0.5851 0.0961 0.046 Uiso 1 1 calc R . .
C1 C 0.9325(6) 0.6840(4) -0.0328(4) 0.0449(16) Uani 1 1 d . . .
H1A H 1.0307 0.6857 -0.0496 0.054 Uiso 1 1 calc R . .
C2 C 0.8257(6) 0.7095(4) -0.0853(4) 0.0449(16) Uani 1 1 d . . .
H2A H 0.8332 0.7319 -0.1445 0.054 Uiso 1 1 calc R . .
C3 C 0.7319(5) 0.6631(4) 0.0492(4) 0.0336(13) Uani 1 1 d . . .
C4 C 0.5596(6) 0.7112(4) -0.0656(3) 0.0368(14) Uani 1 1 d . . .
C5 C 0.5189(6) 0.6420(4) -0.0942(4) 0.0494(17) Uani 1 1 d . . .
C6 C 0.3863(7) 0.6591(5) -0.1288(4) 0.061(2) Uani 1 1 d . . .
H6A H 0.3537 0.6142 -0.1482 0.073 Uiso 1 1 calc R . .
C7 C 0.3014(7) 0.7424(6) -0.1350(4) 0.064(2) Uani 1 1 d . . .
H7B H 0.2126 0.7534 -0.1599 0.076 Uiso 1 1 calc R . .
C8 C 0.3430(7) 0.8086(5) -0.1061(4) 0.0560(18) Uani 1 1 d . . .
H8A H 0.2830 0.8641 -0.1106 0.067 Uiso 1 1 calc R . .
C9 C 0.4745(6) 0.7938(4) -0.0700(4) 0.0414(15) Uani 1 1 d . . .
C10 C 0.5230(7) 0.8642(4) -0.0347(4) 0.0545(17) Uani 1 1 d . . .
H10A H 0.4508 0.9175 -0.0431 0.082 Uiso 1 1 calc R . .
H10B H 0.6138 0.8789 -0.0640 0.082 Uiso 1 1 calc R . .
H10C H 0.5355 0.8414 0.0256 0.082 Uiso 1 1 calc R . .
C11 C 0.6157(8) 0.5547(5) -0.0904(5) 0.080(3) Uani 1 1 d . . .
H11A H 0.7031 0.5553 -0.0642 0.121 Uiso 1 1 calc R . .
H11B H 0.6402 0.5457 -0.1476 0.121 Uiso 1 1 calc R . .
H11C H 0.5668 0.5065 -0.0570 0.121 Uiso 1 1 calc R . .
C12 C 0.9405(7) 0.4556(4) 0.1861(5) 0.0523(18) Uani 1 1 d . . .
H12A H 0.9799 0.4351 0.1373 0.063 Uiso 1 1 calc R . .
C13 C 0.8922(8) 0.4055(4) 0.2585(5) 0.064(2) Uani 1 1 d . . .
H13A H 0.8944 0.3430 0.2708 0.077 Uiso 1 1 calc R . .
C14 C 0.8573(7) 0.5463(4) 0.2730(4) 0.0419(15) Uani 1 1 d . . .
C15 C 0.7824(11) 0.4318(4) 0.3983(5) 0.066(2) Uani 1 1 d . . .
C16 C 0.6352(12) 0.4290(4) 0.4133(5) 0.072(2) Uani 1 1 d . . .
C17 C 0.5864(12) 0.3958(5) 0.4977(6) 0.094(3) Uani 1 1 d . . .
H17A H 0.4880 0.3925 0.5122 0.113 Uiso 1 1 calc R . .
C18 C 0.6869(16) 0.3674(6) 0.5604(7) 0.109(4) Uani 1 1 d . . .
H18A H 0.6541 0.3436 0.6167 0.131 Uiso 1 1 calc R . .
C19 C 0.8295(17) 0.3730(6) 0.5429(7) 0.118(4) Uani 1 1 d . . .
H19A H 0.8924 0.3551 0.5871 0.141 Uiso 1 1 calc R . .
C20 C 0.8820(12) 0.4044(5) 0.4615(5) 0.081(3) Uani 1 1 d . . .
C21 C 1.0386(12) 0.4106(6) 0.4417(6) 0.108(4) Uani 1 1 d . . .
H21A H 1.0563 0.4342 0.3811 0.161 Uiso 1 1 calc R . .
H21B H 1.0947 0.3515 0.4581 0.161 Uiso 1 1 calc R . .
H21C H 1.0665 0.4501 0.4729 0.161 Uiso 1 1 calc R . .
C22 C 0.5367(9) 0.4588(5) 0.3433(5) 0.082(2) Uani 1 1 d . . .
H22A H 0.4390 0.4519 0.3660 0.123 Uiso 1 1 calc R . .
H22B H 0.5660 0.4229 0.3015 0.123 Uiso 1 1 calc R . .
H22C H 0.5407 0.5213 0.3166 0.123 Uiso 1 1 calc R . .
C23 C 1.1672(6) 0.6740(4) 0.1891(4) 0.0452(16) Uani 1 1 d . . .
H23A H 1.2330 0.6205 0.1954 0.054 Uiso 1 1 calc R . .
C24 C 1.1848(6) 0.7489(4) 0.2110(4) 0.0453(16) Uani 1 1 d . . .
H24A H 1.2656 0.7574 0.2355 0.054 Uiso 1 1 calc R . .
C25 C 0.9705(6) 0.7744(4) 0.1566(3) 0.0331(13) Uani 1 1 d . . .
C26 C 1.0446(6) 0.9029(4) 0.1977(4) 0.0345(13) Uani 1 1 d . . .
C27 C 0.9786(6) 0.9250(4) 0.2728(4) 0.0437(15) Uani 1 1 d . . .
C28 C 0.9664(7) 1.0136(4) 0.2765(4) 0.0484(16) Uani 1 1 d . . .
H28A H 0.9228 1.0309 0.3261 0.058 Uiso 1 1 calc R . .
C29 C 1.0154(6) 1.0775(4) 0.2108(5) 0.0506(17) Uani 1 1 d . . .
H29A H 1.0071 1.1370 0.2161 0.061 Uiso 1 1 calc R . .
C30 C 1.0776(6) 1.0538(4) 0.1359(4) 0.0487(16) Uani 1 1 d . . .
H30A H 1.1100 1.0976 0.0904 0.058 Uiso 1 1 calc R . .
C31 C 1.0918(6) 0.9660(4) 0.1285(4) 0.0355(13) Uani 1 1 d . . .
C32 C 1.1562(7) 0.9378(4) 0.0488(4) 0.0527(17) Uani 1 1 d . . .
H32A H 1.1567 0.8741 0.0562 0.079 Uiso 1 1 calc R . .
H32B H 1.2542 0.9507 0.0373 0.079 Uiso 1 1 calc R . .
H32C H 1.0993 0.9705 0.0016 0.079 Uiso 1 1 calc R . .
C33 C 0.9240(8) 0.8557(5) 0.3448(4) 0.070(2) Uani 1 1 d . . .
H33A H 0.9427 0.7980 0.3297 0.106 Uiso 1 1 calc R . .
H33B H 0.8210 0.8723 0.3558 0.106 Uiso 1 1 calc R . .
H33C H 0.9728 0.8521 0.3954 0.106 Uiso 1 1 calc R . .
C34 C 0.4628(7) 0.9240(4) 0.2066(4) 0.0453(15) Uani 1 1 d . . .
H34A H 0.5545 0.9336 0.1740 0.054 Uiso 1 1 calc R . .
H34B H 0.3926 0.9232 0.1666 0.054 Uiso 1 1 calc R . .
C35 C 0.4102(7) 1.0011(4) 0.2506(4) 0.0546(18) Uani 1 1 d . . .
H35A H 0.3949 1.0577 0.2079 0.066 Uiso 1 1 calc R . .
H35B H 0.3182 0.9920 0.2831 0.066 Uiso 1 1 calc R . .
C36 C 0.5167(8) 1.0786(4) 0.3356(4) 0.0523(17) Uani 1 1 d . . .
C37 C 0.6288(8) 1.1306(4) 0.4401(4) 0.0555(18) Uani 1 1 d . . .
C38 C 0.7355(8) 1.0789(5) 0.5056(4) 0.072(2) Uani 1 1 d . . .
H38A H 0.6920 1.0314 0.5447 0.107 Uiso 1 1 calc R . .
H38B H 0.7604 1.1193 0.5369 0.107 Uiso 1 1 calc R . .
H38C H 0.8219 1.0531 0.4767 0.107 Uiso 1 1 calc R . .
C39 C 0.6934(8) 1.2045(4) 0.3786(4) 0.065(2) Uani 1 1 d . . .
H39A H 0.7849 1.1801 0.3535 0.097 Uiso 1 1 calc R . .
H39B H 0.7088 1.2488 0.4084 0.097 Uiso 1 1 calc R . .
H39C H 0.6283 1.2326 0.3340 0.097 Uiso 1 1 calc R . .
C40 C 0.4860(8) 1.1626(5) 0.4821(4) 0.070(2) Uani 1 1 d . . .
H40A H 0.4496 1.1121 0.5210 0.105 Uiso 1 1 calc R . .
H40B H 0.4180 1.1900 0.4391 0.105 Uiso 1 1 calc R . .
H40C H 0.4984 1.2062 0.5134 0.105 Uiso 1 1 calc R . .
O3 O 0.1643(10) 1.2287(6) 0.3023(5) 0.172(4) Uani 1 1 d . . .
H3 H 0.2536 1.2175 0.3009 0.258 Uiso 1 1 calc R . .
C41 C 0.0995(12) 1.1805(8) 0.3911(8) 0.144(5) Uani 1 1 d . . .
H41A H 0.1212 1.1162 0.3972 0.217 Uiso 1 1 calc R . .
H41B H -0.0042 1.1986 0.3949 0.217 Uiso 1 1 calc R . .
H41C H 0.1413 1.1971 0.4359 0.217 Uiso 1 1 calc R . .

loop_
_atom_site_aniso_label
_atom_site_aniso_U_11
_atom_site_aniso_U_22
_atom_site_aniso_U_33
_atom_site_aniso_U_23
_atom_site_aniso_U_13
_atom_site_aniso_U_12
Zn1 0.0359(4) 0.0322(4) 0.0368(4) -0.0117(3) -0.0073(3) -0.0043(3)
S1 0.0371(8) 0.0427(9) 0.0370(9) -0.0156(7) -0.0047(7) -0.0106(7)
S2 0.0634(11) 0.0298(8) 0.0402(9) -0.0131(7) -0.0186(8) 0.0008(7)
S3 0.0277(7) 0.0373(8) 0.0432(9) -0.0086(7) -0.0066(6) -0.0032(6)
S4 0.0366(8) 0.0417(9) 0.0400(9) -0.0155(7) -0.0016(7) -0.0083(7)
N1 0.032(3) 0.040(3) 0.046(3) -0.022(2) -0.008(2) -0.003(2)
N2 0.032(3) 0.041(3) 0.034(3) -0.015(2) -0.005(2) -0.005(2)
N3 0.049(3) 0.031(3) 0.052(3) -0.023(2) -0.022(3) 0.002(2)
N4 0.087(4) 0.031(3) 0.045(3) -0.011(3) -0.027(3) 0.002(3)
N5 0.033(3) 0.035(3) 0.053(3) -0.020(2) -0.012(2) 0.000(2)
N6 0.025(2) 0.034(3) 0.043(3) -0.016(2) -0.006(2) -0.003(2)
N7 0.066(4) 0.034(3) 0.056(4) -0.014(3) -0.019(3) -0.002(3)
O1 0.097(4) 0.044(3) 0.070(4) -0.022(3) -0.016(3) 0.011(3)
O2 0.081(3) 0.044(3) 0.048(3) -0.016(2) -0.010(2) -0.009(2)
B1 0.030(4) 0.038(4) 0.055(5) -0.027(3) -0.009(3) 0.004(3)
C1 0.033(3) 0.055(4) 0.056(4) -0.035(3) 0.003(3) -0.006(3)
C2 0.032(3) 0.059(4) 0.051(4) -0.031(3) 0.006(3) -0.003(3)
C3 0.027(3) 0.036(3) 0.042(4) -0.017(3) -0.010(3) -0.003(2)
C4 0.030(3) 0.055(4) 0.027(3) -0.015(3) -0.003(2) -0.002(3)
C5 0.041(4) 0.061(4) 0.057(4) -0.032(4) -0.015(3) -0.003(3)
C6 0.046(4) 0.098(6) 0.052(4) -0.037(4) -0.012(3) -0.015(4)
C7 0.041(4) 0.119(7) 0.033(4) -0.022(4) -0.011(3) -0.007(4)
C8 0.051(4) 0.077(5) 0.034(4) -0.010(3) -0.006(3) 0.006(4)
C9 0.037(3) 0.057(4) 0.028(3) -0.007(3) -0.002(3) -0.007(3)
C10 0.054(4) 0.047(4) 0.060(5) -0.011(3) -0.007(3) 0.001(3)
C11 0.072(5) 0.069(5) 0.119(7) -0.054(5) -0.039(5) 0.003(4)
C12 0.062(4) 0.036(4) 0.067(5) -0.031(4) -0.029(4) 0.010(3)
C13 0.111(6) 0.028(4) 0.057(5) -0.020(4) -0.028(4) 0.004(4)
C14 0.059(4) 0.027(3) 0.044(4) -0.013(3) -0.028(3) 0.003(3)
C15 0.130(7) 0.024(3) 0.045(5) -0.009(3) -0.018(5) -0.007(4)
C16 0.142(8) 0.033(4) 0.043(5) -0.016(3) -0.004(5) -0.009(5)
C17 0.172(10) 0.040(5) 0.067(6) -0.019(4) 0.012(7) -0.012(5)
C18 0.234(15) 0.036(5) 0.053(6) -0.005(4) -0.011(9) -0.014(8)
C19 0.244(15) 0.042(5) 0.065(8) -0.001(5) -0.048(9) -0.010(8)
C20 0.164(9) 0.031(4) 0.047(5) -0.002(3) -0.041(6) -0.002(5)
C21 0.167(10) 0.073(6) 0.091(7) -0.019(5) -0.076(7) 0.000(7)
C22 0.096(6) 0.075(6) 0.075(6) -0.025(5) 0.006(5) -0.007(5)
C23 0.028(3) 0.045(4) 0.064(4) -0.015(3) -0.016(3) 0.002(3)
C24 0.040(4) 0.048(4) 0.052(4) -0.015(3) -0.024(3) -0.002(3)
C25 0.031(3) 0.032(3) 0.039(3) -0.015(3) -0.005(3) -0.004(2)
C26 0.030(3) 0.038(3) 0.040(4) -0.014(3) -0.009(3) -0.006(3)
C27 0.050(4) 0.045(4) 0.041(4) -0.017(3) -0.003(3) -0.009(3)
C28 0.054(4) 0.044(4) 0.051(4) -0.022(3) 0.002(3) -0.007(3)
C29 0.044(4) 0.039(4) 0.075(5) -0.024(4) -0.011(4) -0.002(3)
C30 0.036(3) 0.050(4) 0.058(4) -0.006(3) -0.010(3) -0.008(3)
C31 0.033(3) 0.040(3) 0.036(3) -0.011(3) -0.007(3) -0.006(3)
C32 0.057(4) 0.055(4) 0.045(4) -0.009(3) -0.001(3) -0.012(3)
C33 0.100(6) 0.062(5) 0.049(5) -0.018(4) 0.015(4) -0.018(4)
C34 0.048(4) 0.048(4) 0.041(4) -0.017(3) -0.012(3) 0.005(3)
C35 0.060(4) 0.059(4) 0.044(4) -0.020(3) -0.011(3) 0.010(3)
C36 0.072(5) 0.039(4) 0.044(4) -0.012(3) -0.001(4) -0.004(4)
C37 0.078(5) 0.050(4) 0.048(4) -0.028(3) 0.007(4) -0.020(4)
C38 0.102(6) 0.072(5) 0.051(5) -0.020(4) -0.007(4) -0.030(5)
C39 0.089(6) 0.047(4) 0.066(5) -0.022(4) 0.008(4) -0.027(4)
C40 0.089(6) 0.072(5) 0.055(5) -0.029(4) 0.001(4) -0.013(4)
O3 0.195(8) 0.192(8) 0.133(7) -0.092(7) -0.104(7) 0.095(7)
C41 0.157(11) 0.141(11) 0.164(13) -0.081(10) -0.020(10) -0.027(9)

loop_
_atom_type_symbol
_atom_type_description
_atom_type_scat_dispersion_real
_atom_type_scat_dispersion_imag
_atom_type_scat_source
C C 0.0033 0.0016 'International Tables Vol C Tables 4.2.6.8 and 6.1.1.4'
H H 0.0000 0.0000 'International Tables Vol C Tables 4.2.6.8 and 6.1.1.4'
B B 0.0013 0.0007 'International Tables Vol C Tables 4.2.6.8 and 6.1.1.4'
N N 0.0061 0.0033 'International Tables Vol C Tables 4.2.6.8 and 6.1.1.4'
O O 0.0106 0.0060 'International Tables Vol C Tables 4.2.6.8 and 6.1.1.4'
S S 0.1246 0.1234 'International Tables Vol C Tables 4.2.6.8 and 6.1.1.4'
Zn Zn 0.2839 1.4301 'International Tables Vol C Tables 4.2.6.8 and 6.1.1.4'

loop_
_geom_angle_atom_site_label_1
_geom_angle_atom_site_label_2
_geom_angle_atom_site_label_3
_geom_angle
_geom_angle_site_symmetry_1
_geom_angle_site_symmetry_3
_geom_angle_publ_flag
S4 Zn1 S2 108.31(6) . . ?
S4 Zn1 S3 109.54(6) . . ?
S2 Zn1 S3 109.28(6) . . ?
S4 Zn1 S1 120.44(6) . . ?
S2 Zn1 S1 104.44(6) . . ?
S3 Zn1 S1 104.39(6) . . ?
C3 S1 Zn1 98.73(18) . . ?
C14 S2 Zn1 100.81(19) . . ?
C25 S3 Zn1 96.5(2) . . ?
C34 S4 Zn1 102.35(19) . . ?
C3 N1 C1 107.7(5) . . ?
C3 N1 B1 132.9(5) . . ?
C1 N1 B1 119.4(5) . . ?
C3 N2 C2 111.1(5) . . ?
C3 N2 C4 125.8(5) . . ?
C2 N2 C4 123.1(5) . . ?
C14 N3 C12 107.6(5) . . ?
C14 N3 B1 133.2(5) . . ?
C12 N3 B1 119.1(5) . . ?
C14 N4 C13 108.9(6) . . ?
C14 N4 C15 126.4(5) . . ?
C13 N4 C15 124.5(5) . . ?
C25 N5 C23 108.9(4) . . ?
C25 N5 B1 131.6(5) . . ?
C23 N5 B1 119.5(5) . . ?
C25 N6 C24 108.6(4) . . ?
C25 N6 C26 126.0(4) . . ?
C24 N6 C26 125.1(4) . . ?
C36 N7 C35 122.1(6) . . ?
C36 O2 C37 120.1(5) . . ?
N5 B1 N1 112.7(5) . . ?
N5 B1 N3 112.6(5) . . ?
N1 B1 N3 112.8(5) . . ?
C2 C1 N1 109.9(5) . . ?
C1 C2 N2 105.0(6) . . ?
N1 C3 N2 106.3(5) . . ?
N1 C3 S1 129.7(4) . . ?
N2 C3 S1 123.9(4) . . ?
C9 C4 C5 123.4(5) . . ?
C9 C4 N2 119.2(5) . . ?
C5 C4 N2 117.4(5) . . ?
C6 C5 C4 116.9(6) . . ?
C6 C5 C11 121.4(6) . . ?
C4 C5 C11 121.6(5) . . ?
C5 C6 C7 120.1(6) . . ?
C8 C7 C6 121.8(6) . . ?
C7 C8 C9 119.8(7) . . ?
C4 C9 C8 117.9(6) . . ?
C4 C9 C10 120.4(5) . . ?
C8 C9 C10 121.7(6) . . ?
C13 C12 N3 108.1(6) . . ?
C12 C13 N4 107.7(6) . . ?
N3 C14 N4 107.6(5) . . ?
N3 C14 S2 129.1(5) . . ?
N4 C14 S2 123.2(5) . . ?
C16 C15 C20 124.5(8) . . ?
C16 C15 N4 118.2(7) . . ?
C20 C15 N4 117.3(8) . . ?
C15 C16 C17 116.3(9) . . ?
C15 C16 C22 121.4(7) . . ?
C17 C16 C22 122.3(10) . . ?
C16 C17 C18 118.9(10) . . ?
C19 C18 C17 122.7(11) . . ?
C18 C19 C20 120.4(12) . . ?
C19 C20 C15 117.2(11) . . ?
C19 C20 C21 120.8(9) . . ?
C15 C20 C21 122.0(8) . . ?
C24 C23 N5 107.1(5) . . ?
C23 C24 N6 107.9(5) . . ?
N5 C25 N6 107.6(4) . . ?
N5 C25 S3 129.8(4) . . ?
N6 C25 S3 122.7(4) . . ?
C31 C26 C27 123.0(5) . . ?
C31 C26 N6 118.2(5) . . ?
C27 C26 N6 118.8(5) . . ?
C28 C27 C26 116.4(6) . . ?
C28 C27 C33 122.2(6) . . ?
C26 C27 C33 121.5(5) . . ?
C29 C28 C27 122.6(6) . . ?
C28 C29 C30 119.7(6) . . ?
C31 C30 C29 120.1(6) . . ?
C30 C31 C26 118.2(5) . . ?
C30 C31 C32 121.9(6) . . ?
C26 C31 C32 119.9(5) . . ?
C35 C34 S4 111.6(4) . . ?
N7 C35 C34 109.7(5) . . ?
O1 C36 N7 124.0(7) . . ?
O1 C36 O2 125.8(6) . . ?
N7 C36 O2 110.1(6) . . ?
O2 C37 C39 109.3(5) . . ?
O2 C37 C40 110.1(5) . . ?
C39 C37 C40 113.1(6) . . ?
O2 C37 C38 101.5(5) . . ?
C39 C37 C38 110.6(6) . . ?
C40 C37 C38 111.5(6) . . ?

loop_
_geom_bond_atom_site_label_1
_geom_bond_atom_site_label_2
_geom_bond_distance
_geom_bond_site_symmetry_2
_geom_bond_publ_flag
Zn1 S4 2.2652(16) . ?
Zn1 S2 2.3566(16) . ?
Zn1 S3 2.3661(16) . ?
Zn1 S1 2.3863(15) . ?
S1 C3 1.700(6) . ?
S2 C14 1.710(6) . ?
S3 C25 1.705(5) . ?
S4 C34 1.821(6) . ?
N1 C3 1.354(6) . ?
N1 C1 1.396(7) . ?
N1 B1 1.547(8) . ?
N2 C3 1.356(7) . ?
N2 C2 1.387(7) . ?
N2 C4 1.449(6) . ?
N3 C14 1.352(7) . ?
N3 C12 1.403(7) . ?
N3 B1 1.547(8) . ?
N4 C14 1.355(7) . ?
N4 C13 1.381(8) . ?
N4 C15 1.431(9) . ?
N5 C25 1.341(6) . ?
N5 C23 1.401(7) . ?
N5 B1 1.546(7) . ?
N6 C25 1.356(6) . ?
N6 C24 1.389(7) . ?
N6 C26 1.431(6) . ?
N7 C36 1.342(8) . ?
N7 C35 1.433(8) . ?
O1 C36 1.212(7) . ?
O2 C36 1.350(8) . ?
O2 C37 1.474(7) . ?
C1 C2 1.335(8) . ?
C4 C9 1.384(8) . ?
C4 C5 1.395(8) . ?
C5 C6 1.384(8) . ?
C5 C11 1.492(8) . ?
C6 C7 1.389(9) . ?
C7 C8 1.359(9) . ?
C8 C9 1.389(8) . ?
C9 C10 1.507(8) . ?
C12 C13 1.327(9) . ?
C15 C16 1.391(11) . ?
C15 C20 1.406(11) . ?
C16 C17 1.400(10) . ?
C16 C22 1.481(11) . ?
C17 C18 1.406(13) . ?
C18 C19 1.359(14) . ?
C19 C20 1.363(12) . ?
C20 C21 1.494(12) . ?
C23 C24 1.338(7) . ?
C26 C31 1.391(8) . ?
C26 C27 1.398(7) . ?
C27 C28 1.380(8) . ?
C27 C33 1.499(8) . ?
C28 C29 1.372(8) . ?
C29 C30 1.394(8) . ?
C30 C31 1.384(8) . ?
C31 C32 1.499(8) . ?
C34 C35 1.525(8) . ?
C37 C39 1.500(9) . ?
C37 C40 1.505(9) . ?
C37 C38 1.525(9) . ?
O3 C41 1.568(13) . ?
